data_4513456
loop_
_publ_author_name
'Pal, Tapan K.'
'Katoch, Rajesh'
'Garg, Ashish'
'Bharadwaj, Parimal K.'

_publ_section_title
;
 Metal--Organic Frameworks Built from a Linear Rigid Dicarboxylate and
 Different Colinkers: Trap of the Keto Form of Ethylacetoacetate,
 Luminescence and Ferroelectric Studies
;
_journal_issue 9
_journal_name_full 'Crystal Growth &amp; Design'
_journal_page_first 4526
_journal_paper_doi 10.1021/acs.cgd.5b00784
_journal_volume 15
_journal_year 2015
_chemical_formula_moiety 'C33 H34 Gd N8 O26'
_chemical_formula_sum 'C33 H34 Gd N8 O26'
_chemical_formula_weight 1115.93
_chemical_name_systematic
;
 ?
;
_space_group_IT_number 15
_symmetry_cell_setting monoclinic
_symmetry_space_group_name_Hall '-C 2yc'
_symmetry_space_group_name_H-M 'C 1 2/c 1'
_atom_sites_solution_hydrogens geom
_atom_sites_solution_primary direct
_atom_sites_solution_secondary difmap
_audit_creation_method SHELXL-97
_cell_angle_alpha 90.000
_cell_angle_beta 102.677(5)
_cell_angle_gamma 90.000
_cell_formula_units_Z 8
_cell_length_a 22.907(5)
_cell_length_b 15.215(5)
_cell_length_c 25.128(5)
_cell_measurement_reflns_used 999
_cell_measurement_temperature 100(2)
_cell_measurement_theta_max 25.25
_cell_measurement_theta_min 1.87
_cell_volume 8544(4)
_computing_structure_refinement 'SHELXL-97 (Sheldrick, 1997)'
_diffrn_ambient_temperature 100(2)
_diffrn_measured_fraction_theta_full 0.999
_diffrn_measured_fraction_theta_max 0.999
_diffrn_measurement_device_type 'BRUKER SMART APEX'
_diffrn_measurement_method /w-scans
_diffrn_radiation_monochromator graphite
_diffrn_radiation_source 'fine-focus sealed tube'
_diffrn_radiation_type MoK\a
_diffrn_radiation_wavelength 0.71069
_diffrn_reflns_av_R_equivalents 0.0460
_diffrn_reflns_av_sigmaI/netI 0.0458
_diffrn_reflns_limit_h_max 27
_diffrn_reflns_limit_h_min -27
_diffrn_reflns_limit_k_max 18
_diffrn_reflns_limit_k_min -18
_diffrn_reflns_limit_l_max 23
_diffrn_reflns_limit_l_min -30
_diffrn_reflns_number 30331
_diffrn_reflns_theta_full 25.50
_diffrn_reflns_theta_max 25.50
_diffrn_reflns_theta_min 2.17
_exptl_absorpt_coefficient_mu 1.657
_exptl_absorpt_correction_T_max 0.8134
_exptl_absorpt_correction_T_min 0.7436
_exptl_absorpt_correction_type empirical
_exptl_absorpt_process_details SADABS
_exptl_crystal_colour yellow
_exptl_crystal_density_diffrn 1.735
_exptl_crystal_density_method 'not measured'
_exptl_crystal_description block
_exptl_crystal_F_000 4480
_exptl_crystal_size_max 0.19
_exptl_crystal_size_mid 0.15
_exptl_crystal_size_min 0.13
_refine_diff_density_max 1.104
_refine_diff_density_min -0.645
_refine_diff_density_rms 0.116
_refine_ls_extinction_method none
_refine_ls_goodness_of_fit_ref 1.033
_refine_ls_hydrogen_treatment mixed
_refine_ls_matrix_type full
_refine_ls_number_parameters 618
_refine_ls_number_reflns 7962
_refine_ls_number_restraints 0
_refine_ls_restrained_S_all 1.033
_refine_ls_R_factor_all 0.0585
_refine_ls_R_factor_gt 0.0405
_refine_ls_shift/su_max 0.002
_refine_ls_shift/su_mean 0.000
_refine_ls_structure_factor_coef Fsqd
_refine_ls_weighting_details 'calc w=1/[\s^2^(Fo^2^)+(0.0396P)^2^+65.5296P] where P=(Fo^2^+2Fc^2^)/3'
_refine_ls_weighting_scheme calc
_refine_ls_wR_factor_gt 0.0906
_refine_ls_wR_factor_ref 0.0982
_reflns_number_gt 6374
_reflns_number_total 7962
_reflns_threshold_expression >2sigma(I)
_cod_data_source_file cg5b00784_si_002.cif
_cod_data_source_block 1a
_cod_depositor_comments
;
The following automatic conversions were performed:

'_symmetry_cell_setting' value 'Monoclinic' changed to 'monoclinic'
according to
/usr/data/users/saulius/crontab/automatic-downloads/rss-feeds/ACS/lib/dictionaries/cif_core.dic
dictionary named 'cif_core.dic' version 2.4.2 from 2011-04-26.

Automatic conversion script
Id: cif_fix_values 3271 2015-04-21 07:52:19Z andrius 

 Adding full bibliography for 4513455--4513460.cif.
;
_cod_original_sg_symbol_H-M C2/c
_cod_database_code 4513456

loop_
_symmetry_equiv_pos_as_xyz
'x, y, z'
'-x, y, -z+1/2'
'x+1/2, y+1/2, z'
'-x+1/2, y+1/2, -z+1/2'
'-x, -y, -z'
'x, -y, z-1/2'
'-x+1/2, -y+1/2, -z'
'x+1/2, -y+1/2, z-1/2'

loop_
_atom_site_label
_atom_site_type_symbol
_atom_site_fract_x
_atom_site_fract_y
_atom_site_fract_z
_atom_site_U_iso_or_equiv
_atom_site_adp_type
_atom_site_occupancy
_atom_site_symmetry_multiplicity
_atom_site_calc_flag
_atom_site_refinement_flags
Gd1 Gd 0.859543(10) 0.236136(14) 0.014386(9) 0.01528(8) Uani 1 1 d .
C1 C 0.7314(2) 0.1944(3) -0.09115(18) 0.0158(10) Uani 1 1 d .
C2 C 0.7446(2) 0.1600(3) -0.14340(18) 0.0138(9) Uani 1 1 d .
C3 C 0.8018(2) 0.1325(3) -0.14550(18) 0.0161(10) Uani 1 1 d .
H3 H 0.8325 0.1348 -0.1144 0.019 Uiso 1 1 calc R
C4 C 0.8129(2) 0.1016(3) -0.19404(19) 0.0171(10) Uani 1 1 d .
C5 C 0.7694(2) 0.0968(3) -0.24257(18) 0.0153(10) Uani 1 1 d .
C6 C 0.7127(2) 0.1253(3) -0.23852(18) 0.0164(10) Uani 1 1 d .
C7 C 0.6998(2) 0.1554(3) -0.19024(18) 0.0150(10) Uani 1 1 d .
H7 H 0.6611 0.1726 -0.1894 0.018 Uiso 1 1 calc R
C8 C 0.7835(2) 0.0641(3) -0.29487(18) 0.0160(10) Uani 1 1 d .
C9 C 0.7868(2) -0.0246(3) -0.30714(19) 0.0176(10) Uani 1 1 d .
C10 C 0.8019(2) -0.0556(3) -0.35412(19) 0.0196(10) Uani 1 1 d .
H10 H 0.8033 -0.1157 -0.3604 0.024 Uiso 1 1 calc R
C11 C 0.8149(2) 0.0033(3) -0.39164(18) 0.0173(10) Uani 1 1 d .
C12 C 0.8119(2) 0.0921(3) -0.38179(19) 0.0204(11) Uani 1 1 d .
H12 H 0.8204 0.1327 -0.4067 0.025 Uiso 1 1 calc R
C13 C 0.7963(2) 0.1205(3) -0.33442(19) 0.0206(11) Uani 1 1 d .
C14 C 0.8353(2) -0.0301(3) -0.44135(18) 0.0186(10) Uani 1 1 d .
C15 C 0.8730(2) 0.3251(3) -0.1069(2) 0.0203(11) Uani 1 1 d .
C16 C 0.9592(2) 0.2680(4) -0.1437(2) 0.0353(14) Uani 1 1 d .
H16 H 0.9696 0.2322 -0.1131 0.042 Uiso 1 1 calc R
C17 C 0.9103(2) 0.3223(3) -0.1499(2) 0.0189(10) Uani 1 1 d .
C18 C 0.8955(2) 0.3746(3) -0.19550(19) 0.0188(10) Uani 1 1 d .
H18 H 0.8621 0.4110 -0.2007 0.023 Uiso 1 1 calc R
C19 C 0.9311(2) 0.3724(3) -0.23368(19) 0.0211(11) Uani 1 1 d .
C20 C 0.9809(2) 0.3192(3) -0.2291(2) 0.0223(11) Uani 1 1 d .
C21 C 0.9926(3) 0.2669(4) -0.1831(3) 0.0452(18) Uani 1 1 d .
C22 C 0.9822(3) 0.3710(4) 0.0391(2) 0.0378(14) Uani 1 1 d .
H22 H 0.9969 0.3483 0.0103 0.045 Uiso 1 1 calc R
C23 C 0.9950(4) 0.4669(5) 0.1154(3) 0.068(2) Uani 1 1 d .
H23A H 1.0223 0.5118 0.1323 0.102 Uiso 1 1 calc R
H23B H 0.9946 0.4201 0.1409 0.102 Uiso 1 1 calc R
H23C H 0.9555 0.4913 0.1044 0.102 Uiso 1 1 calc R
C24 C 1.0701(3) 0.4646(5) 0.0572(3) 0.062(2) Uani 1 1 d .
H24A H 1.0866 0.5100 0.0825 0.094 Uiso 1 1 calc R
H24B H 1.0628 0.4874 0.0207 0.094 Uiso 1 1 calc R
H24C H 1.0977 0.4164 0.0606 0.094 Uiso 1 1 calc R
C25 C 0.9720(4) 0.1895(6) 0.1256(3) 0.072(2) Uani 1 1 d .
H25 H 0.9892 0.2443 0.1231 0.087 Uiso 1 1 calc R
C26 C 0.9730(4) 0.0503(5) 0.1725(4) 0.079(3) Uani 1 1 d .
H26A H 0.9969 0.0209 0.2036 0.118 Uiso 1 1 calc R
H26B H 0.9728 0.0164 0.1402 0.118 Uiso 1 1 calc R
H26C H 0.9328 0.0566 0.1774 0.118 Uiso 1 1 calc R
C27 C 1.2097(3) 0.4585(4) -0.0709(3) 0.0505(17) Uani 1 1 d .
H27A H 1.1970 0.5068 -0.0953 0.076 Uiso 1 1 calc R
H27B H 1.2272 0.4139 -0.0894 0.076 Uiso 1 1 calc R
H27C H 1.2388 0.4788 -0.0398 0.076 Uiso 1 1 calc R
C28 C 1.1580(3) 0.4220(5) -0.0529(3) 0.061(2) Uani 1 1 d .
H28A H 1.1400 0.4672 -0.0345 0.074 Uiso 1 1 calc R
H28B H 1.1283 0.4023 -0.0843 0.074 Uiso 1 1 calc R
C29 C 1.1360(3) 0.2876(4) -0.0122(3) 0.0466(16) Uani 1 1 d .
C30 C 1.1617(3) 0.2135(4) 0.0247(3) 0.0536(18) Uani 1 1 d .
H30A H 1.2035 0.2259 0.0402 0.064 Uiso 1 1 calc R
H30B H 1.1599 0.1602 0.0032 0.064 Uiso 1 1 calc R
C31 C 1.1298(4) 0.1979(5) 0.0705(3) 0.061(2) Uani 1 1 d .
C32 C 1.1435(4) 0.1165(5) 0.1025(4) 0.080(3) Uani 1 1 d .
H32A H 1.1207 0.1148 0.1302 0.121 Uiso 1 1 calc R
H32B H 1.1854 0.1149 0.1192 0.121 Uiso 1 1 calc R
H32C H 1.1335 0.0666 0.0788 0.121 Uiso 1 1 calc R
C33 C 1.0540(5) 0.1679(11) 0.2055(5) 0.182(8) Uani 1 1 d .
H33A H 1.0671 0.1229 0.2322 0.273 Uiso 1 1 calc R
H33B H 1.0458 0.2208 0.2234 0.273 Uiso 1 1 calc R
H33C H 1.0847 0.1790 0.1858 0.273 Uiso 1 1 calc R
N1 N 0.87468(19) 0.0738(3) -0.19227(17) 0.0275(10) Uani 1 1 d .
N2 N 0.6624(2) 0.1220(3) -0.28604(16) 0.0274(10) Uani 1 1 d .
N3 N 0.7769(2) -0.0908(3) -0.26721(17) 0.0256(10) Uani 1 1 d .
N4 N 0.7960(3) 0.2159(3) -0.32575(19) 0.0448(15) Uani 1 1 d .
N5 N 0.9138(2) 0.4290(4) -0.2805(2) 0.0533(17) Uani 1 1 d .
N6A N 1.0342(4) 0.1914(6) -0.1861(4) 0.0246(19) Uiso 0.50 1 d P
N6B N 1.0547(4) 0.2219(6) -0.1628(4) 0.0210(18) Uiso 0.50 1 d P
N7 N 1.0135(2) 0.4338(3) 0.0689(2) 0.0417(13) Uani 1 1 d .
N8 N 0.9986(3) 0.1384(6) 0.1668(3) 0.087(3) Uani 1 1 d .
O1 O 0.77431(14) 0.1993(2) -0.05075(12) 0.0164(7) Uani 1 1 d .
O2 O 0.67837(15) 0.2147(2) -0.09141(13) 0.0224(8) Uani 1 1 d .
O3A O 0.6157(3) 0.1656(5) -0.2828(3) 0.0221(15) Uiso 0.50 1 d P
O3B O 0.6142(4) 0.1122(7) -0.2815(4) 0.047(2) Uiso 0.50 1 d P
O4A O 0.6651(3) 0.0745(4) -0.3236(3) 0.0169(14) Uiso 0.50 1 d P
O4B O 0.6761(5) 0.1386(7) -0.3317(4) 0.066(3) Uiso 0.50 1 d P
O5A O 0.9079(3) 0.0632(6) -0.1507(3) 0.0289(18) Uiso 0.50 1 d P
O5B O 0.9158(3) 0.1023(5) -0.1582(3) 0.0272(18) Uiso 0.50 1 d P
O6A O 0.8817(3) 0.0060(4) -0.2204(3) 0.0217(15) Uiso 0.50 1 d P
O6B O 0.8918(4) 0.0912(6) -0.2370(3) 0.043(2) Uiso 0.50 1 d P
O7A O 0.7696(4) 0.2585(5) -0.3712(3) 0.0258(18) Uiso 0.50 1 d P
O7B O 0.7941(4) 0.2657(6) -0.3616(4) 0.035(2) Uiso 0.50 1 d P
O8A O 0.7960(4) 0.2464(5) -0.2843(3) 0.0262(17) Uiso 0.50 1 d P
O8B O 0.8232(3) 0.2407(4) -0.2745(3) 0.0197(15) Uiso 0.50 1 d P
O9 O 0.74311(17) -0.0715(2) -0.23732(15) 0.0317(9) Uani 1 1 d .
O10 O 0.80352(19) -0.1611(2) -0.26619(16) 0.0356(10) Uani 1 1 d .
O11 O 0.81671(14) -0.1060(2) -0.45761(13) 0.0225(8) Uani 1 1 d .
O12 O 0.86862(16) 0.0174(2) -0.46188(14) 0.0262(8) Uani 1 1 d .
O13 O 0.89297(14) 0.2812(2) -0.06432(13) 0.0202(7) Uani 1 1 d .
O14 O 0.82703(15) 0.3709(2) -0.11696(14) 0.0271(8) Uani 1 1 d .
O15A O 1.0624(5) 0.1746(7) -0.1368(4) 0.042(3) Uiso 0.50 1 d P
O15B O 1.0511(4) 0.1488(6) -0.1443(4) 0.028(2) Uiso 0.50 1 d P
O16A O 1.0998(4) 0.2571(5) -0.1717(4) 0.045(2) Uiso 0.50 1 d P
O16B O 1.0457(3) 0.1630(5) -0.2270(3) 0.0349(18) Uiso 0.50 1 d P
O17A O 0.9153(3) 0.3844(5) -0.3253(3) 0.0303(17) Uiso 0.50 1 d P
O17B O 0.9627(5) 0.4879(7) -0.2850(4) 0.067(3) Uiso 0.50 1 d P
O18A O 0.8875(3) 0.4879(5) -0.2807(3) 0.0498(18) Uiso 0.65 1 d P
O18B O 0.8665(4) 0.4589(6) -0.3009(4) 0.018(2) Uiso 0.35 1 d P
O19 O 0.93513(18) 0.3405(3) 0.04690(16) 0.0419(11) Uani 1 1 d .
O20 O 0.92793(17) 0.1721(3) 0.09137(16) 0.0410(10) Uani 1 1 d .
O21 O 1.1766(2) 0.3485(3) -0.01596(19) 0.0543(12) Uani 1 1 d .
O22 O 1.0848(2) 0.2903(3) -0.03694(19) 0.0543(12) Uani 1 1 d .
O23 O 1.0947(3) 0.2532(4) 0.0809(2) 0.0857(19) Uani 1 1 d .
OW1 O 1.02460(19) 0.1252(3) -0.02886(18) 0.0467(11) Uani 1 1 d .
OW2 O 0.90540(18) 0.1132(3) -0.02250(15) 0.0250(9) Uani 1 1 d .
OW3 O 0.80964(17) 0.3751(2) -0.01451(16) 0.0219(8) Uani 1 1 d .
H1W2 H 0.945(3) 0.115(4) -0.025(3) 0.06(2) Uiso 1 1 d .
H1W3 H 0.810(2) 0.383(4) -0.047(2) 0.026(16) Uiso 1 1 d .
H2W2 H 0.900(2) 0.074(4) -0.010(2) 0.022(17) Uiso 1 1 d .
H2W3 H 0.772(3) 0.382(4) -0.017(2) 0.038(18) Uiso 1 1 d .

loop_
_atom_site_aniso_label
_atom_site_aniso_U_11
_atom_site_aniso_U_22
_atom_site_aniso_U_33
_atom_site_aniso_U_23
_atom_site_aniso_U_13
_atom_site_aniso_U_12
Gd1 0.01766(12) 0.01809(13) 0.01256(12) -0.00290(10) 0.00870(9) -0.00138(10)
C1 0.025(3) 0.009(2) 0.015(2) 0.0010(18) 0.009(2) -0.0005(19)
C2 0.019(2) 0.010(2) 0.013(2) 0.0006(17) 0.006(2) -0.0021(18)
C3 0.021(2) 0.016(2) 0.012(2) -0.0006(18) 0.005(2) -0.0014(19)
C4 0.018(2) 0.019(2) 0.016(2) -0.0042(19) 0.007(2) -0.0016(19)
C5 0.026(3) 0.008(2) 0.013(2) -0.0038(17) 0.009(2) -0.0040(18)
C6 0.023(3) 0.012(2) 0.013(2) -0.0006(18) 0.002(2) -0.0009(19)
C7 0.018(2) 0.014(2) 0.016(2) -0.0008(18) 0.010(2) -0.0004(18)
C8 0.018(2) 0.018(2) 0.012(2) -0.0048(18) 0.0027(19) 0.0006(18)
C9 0.019(2) 0.019(2) 0.016(2) -0.0050(19) 0.006(2) -0.0024(19)
C10 0.021(2) 0.020(3) 0.019(3) -0.006(2) 0.007(2) 0.0000(19)
C11 0.018(2) 0.019(3) 0.013(2) -0.0044(19) 0.001(2) -0.0009(19)
C12 0.027(3) 0.022(3) 0.014(2) 0.0009(19) 0.007(2) -0.001(2)
C13 0.032(3) 0.014(2) 0.018(3) -0.0018(19) 0.010(2) 0.001(2)
C14 0.020(2) 0.024(3) 0.012(2) -0.0026(19) 0.004(2) 0.004(2)
C15 0.022(3) 0.016(2) 0.027(3) -0.001(2) 0.015(2) -0.003(2)
C16 0.036(3) 0.031(3) 0.048(4) 0.024(3) 0.031(3) 0.014(3)
C17 0.021(3) 0.014(2) 0.026(3) 0.001(2) 0.015(2) -0.0025(19)
C18 0.019(2) 0.020(3) 0.022(3) -0.004(2) 0.013(2) 0.0007(19)
C19 0.022(3) 0.024(3) 0.018(3) 0.000(2) 0.008(2) 0.001(2)
C20 0.023(3) 0.018(3) 0.032(3) -0.003(2) 0.018(2) 0.000(2)
C21 0.043(3) 0.038(3) 0.070(5) 0.031(3) 0.046(3) 0.027(3)
C22 0.044(4) 0.037(3) 0.029(3) 0.000(3) 0.001(3) -0.006(3)
C23 0.068(5) 0.073(6) 0.057(5) -0.021(4) -0.001(4) -0.013(4)
C24 0.039(4) 0.054(5) 0.085(6) 0.017(4) -0.006(4) -0.017(3)
C25 0.062(5) 0.102(7) 0.045(5) 0.006(4) -0.007(4) -0.027(5)
C26 0.071(6) 0.062(5) 0.085(6) -0.005(5) -0.022(5) 0.017(5)
C27 0.067(5) 0.033(4) 0.049(4) -0.003(3) 0.007(4) -0.009(3)
C28 0.060(5) 0.038(4) 0.077(6) 0.023(4) -0.005(4) -0.004(3)
C29 0.047(4) 0.041(4) 0.047(4) 0.002(3) 0.000(3) -0.011(3)
C30 0.059(5) 0.045(4) 0.052(4) 0.007(3) 0.003(4) 0.000(3)
C31 0.094(6) 0.043(4) 0.045(4) 0.000(3) 0.013(4) 0.012(4)
C32 0.098(7) 0.064(6) 0.080(6) 0.033(5) 0.022(5) 0.000(5)
C33 0.110(9) 0.31(2) 0.084(8) 0.074(11) -0.061(7) -0.110(12)
N1 0.024(2) 0.042(3) 0.018(2) -0.015(2) 0.009(2) 0.000(2)
N2 0.030(3) 0.039(3) 0.012(2) -0.0067(19) 0.0040(19) 0.008(2)
N3 0.040(3) 0.019(2) 0.020(2) -0.0048(18) 0.013(2) -0.0042(19)
N4 0.101(5) 0.019(3) 0.028(3) -0.002(2) 0.041(3) 0.002(2)
N5 0.048(3) 0.090(5) 0.032(3) 0.024(3) 0.033(3) 0.043(3)
N7 0.039(3) 0.039(3) 0.042(3) 0.003(2) -0.004(3) -0.008(2)
N8 0.048(4) 0.152(8) 0.049(4) 0.018(5) -0.019(3) -0.020(4)
O1 0.0204(17) 0.0183(16) 0.0122(17) -0.0015(13) 0.0072(15) 0.0001(13)
O2 0.0232(18) 0.030(2) 0.0160(17) -0.0039(14) 0.0093(15) 0.0044(15)
O9 0.051(2) 0.022(2) 0.030(2) -0.0052(16) 0.027(2) -0.0075(17)
O10 0.057(3) 0.019(2) 0.036(2) 0.0042(16) 0.022(2) 0.0076(18)
O11 0.0219(18) 0.026(2) 0.0219(18) -0.0119(15) 0.0109(15) -0.0042(14)
O12 0.038(2) 0.0234(19) 0.0230(19) -0.0047(15) 0.0201(17) -0.0031(16)
O13 0.0223(17) 0.0188(18) 0.0243(19) 0.0059(14) 0.0153(15) 0.0023(14)
O14 0.0252(19) 0.033(2) 0.028(2) 0.0075(16) 0.0173(17) 0.0106(16)
O19 0.035(2) 0.057(3) 0.037(2) -0.016(2) 0.013(2) -0.025(2)
O20 0.026(2) 0.058(3) 0.032(2) -0.017(2) -0.0088(19) 0.0103(19)
O21 0.052(3) 0.045(3) 0.060(3) 0.011(2) -0.003(2) -0.010(2)
O22 0.046(3) 0.057(3) 0.054(3) 0.007(2) -0.002(2) -0.005(2)
O23 0.135(6) 0.071(4) 0.054(3) 0.003(3) 0.027(4) 0.025(4)
OW1 0.040(2) 0.050(3) 0.056(3) 0.005(2) 0.025(2) 0.002(2)
OW2 0.036(2) 0.019(2) 0.026(2) 0.0045(16) 0.0202(18) 0.0020(17)
OW3 0.026(2) 0.0189(19) 0.026(2) 0.0005(15) 0.0159(17) 0.0005(15)

loop_
_atom_type_symbol
_atom_type_description
_atom_type_scat_dispersion_real
_atom_type_scat_dispersion_imag
_atom_type_scat_source
C C 0.0033 0.0016 'International Tables Vol C Tables 4.2.6.8 and 6.1.1.4'
H H 0.0000 0.0000 'International Tables Vol C Tables 4.2.6.8 and 6.1.1.4'
N N 0.0061 0.0033 'International Tables Vol C Tables 4.2.6.8 and 6.1.1.4'
O O 0.0106 0.0060 'International Tables Vol C Tables 4.2.6.8 and 6.1.1.4'
Gd Gd -0.1653 3.9035 'International Tables Vol C Tables 4.2.6.8 and 6.1.1.4'

loop_
_geom_angle_atom_site_label_1
_geom_angle_atom_site_label_2
_geom_angle_atom_site_label_3
_geom_angle
_geom_angle_site_symmetry_1
_geom_angle_site_symmetry_3
O1 Gd1 O19 147.70(14) . .
O1 Gd1 O13 81.81(11) . .
O19 Gd1 O13 75.37(13) . .
O1 Gd1 O11 70.80(11) . 6_556
O19 Gd1 O11 140.84(13) . 6_556
O13 Gd1 O11 135.65(11) . 6_556
O1 Gd1 O2 104.21(11) . 7_655
O19 Gd1 O2 83.08(12) . 7_655
O13 Gd1 O2 145.02(11) . 7_655
O11 Gd1 O2 77.06(11) 6_556 7_655
O1 Gd1 O20 139.90(13) . .
O19 Gd1 O20 72.32(15) . .
O13 Gd1 O20 120.91(13) . .
O11 Gd1 O20 70.40(13) 6_556 .
O2 Gd1 O20 76.47(12) 7_655 .
O1 Gd1 OW2 84.97(12) . .
O19 Gd1 OW2 107.75(15) . .
O13 Gd1 OW2 70.05(12) . .
O11 Gd1 OW2 73.33(13) 6_556 .
O2 Gd1 OW2 144.00(12) 7_655 .
O20 Gd1 OW2 74.65(13) . .
O1 Gd1 OW3 74.50(12) . .
O19 Gd1 OW3 77.27(15) . .
O13 Gd1 OW3 73.56(12) . .
O11 Gd1 OW3 127.74(12) 6_556 .
O2 Gd1 OW3 75.04(12) 7_655 .
O20 Gd1 OW3 140.28(13) . .
OW2 Gd1 OW3 140.26(13) . .
O1 C1 O2 125.3(4) . .
O1 C1 C2 117.2(4) . .
O2 C1 C2 117.5(4) . .
C7 C2 C3 118.9(4) . .
C7 C2 C1 120.4(4) . .
C3 C2 C1 120.7(4) . .
C4 C3 C2 119.6(4) . .
C3 C4 C5 123.7(4) . .
C3 C4 N1 115.7(4) . .
C5 C4 N1 120.5(4) . .
C6 C5 C4 114.6(4) . .
C6 C5 C8 123.3(4) . .
C4 C5 C8 122.2(4) . .
C7 C6 C5 123.1(4) . .
C7 C6 N2 116.3(4) . .
C5 C6 N2 120.6(4) . .
C2 C7 C6 120.0(4) . .
C9 C8 C13 114.2(4) . .
C9 C8 C5 123.1(4) . .
C13 C8 C5 122.6(4) . .
C10 C9 C8 123.7(4) . .
C10 C9 N3 116.9(4) . .
C8 C9 N3 119.3(4) . .
C11 C10 C9 119.6(4) . .
C12 C11 C10 119.2(4) . .
C12 C11 C14 120.9(4) . .
C10 C11 C14 119.9(4) . .
C11 C12 C13 119.5(4) . .
C12 C13 C8 123.8(4) . .
C12 C13 N4 116.5(4) . .
C8 C13 N4 119.7(4) . .
O12 C14 O11 126.2(4) . .
O12 C14 C11 118.5(4) . .
O11 C14 C11 115.4(4) . .
O14 C15 O13 127.2(4) . .
O14 C15 C17 117.1(4) . .
O13 C15 C17 115.7(4) . .
C17 C16 C21 119.6(5) . .
C16 C17 C18 119.3(4) . .
C16 C17 C15 120.6(4) . .
C18 C17 C15 120.2(4) . .
C17 C18 C19 119.1(4) . .
C20 C19 C18 123.8(5) . .
C20 C19 N5 119.4(4) . .
C18 C19 N5 116.9(4) . .
C21 C20 C19 114.3(4) . .
C21 C20 C20 123.2(5) . 2_754
C19 C20 C20 122.5(5) . 2_754
C16 C21 C20 123.9(5) . .
C16 C21 N6A 120.2(5) . .
C20 C21 N6A 114.0(5) . .
C16 C21 N6B 112.4(6) . .
C20 C21 N6B 121.6(5) . .
N6A C21 N6B 30.6(4) . .
O19 C22 N7 124.6(6) . .
O20 C25 N8 126.5(8) . .
O21 C28 C27 110.2(6) . .
O22 C29 O21 123.8(6) . .
O22 C29 C30 123.6(6) . .
O21 C29 C30 112.6(6) . .
C29 C30 C31 113.5(6) . .
O23 C31 C32 122.1(8) . .
O23 C31 C30 120.1(7) . .
C32 C31 C30 117.8(7) . .
O5A N1 O5B 32.4(4) . .
O5A N1 O6A 104.3(6) . .
O5B N1 O6A 120.6(6) . .
O5A N1 O6B 123.0(6) . .
O5B N1 O6B 101.9(6) . .
O6A N1 O6B 65.6(5) . .
O5A N1 C4 120.3(5) . .
O5B N1 C4 121.0(5) . .
O6A N1 C4 116.9(5) . .
O6B N1 C4 112.8(5) . .
O3B N2 O4A 102.6(7) . .
O3B N2 O3A 38.9(5) . .
O4A N2 O3A 123.5(6) . .
O3B N2 O4B 123.3(8) . .
O4A N2 O4B 49.4(5) . .
O3A N2 O4B 109.2(7) . .
O3B N2 C6 121.7(6) . .
O4A N2 C6 119.5(5) . .
O3A N2 C6 116.8(5) . .
O4B N2 C6 114.7(6) . .
O9 N3 O10 125.0(4) . .
O9 N3 C9 117.7(4) . .
O10 N3 C9 117.3(4) . .
O8A N4 O7B 115.6(7) . .
O8A N4 O7A 119.6(6) . .
O7B N4 O7A 25.2(5) . .
O8A N4 O8B 27.3(4) . .
O7B N4 O8B 118.8(7) . .
O7A N4 O8B 134.8(6) . .
O8A N4 C13 122.6(5) . .
O7B N4 C13 121.8(6) . .
O7A N4 C13 111.6(5) . .
O8B N4 C13 113.6(5) . .
O18A N5 O18B 38.9(5) . .
O18A N5 O17A 122.9(7) . .
O18B N5 O17A 91.3(7) . .
O18A N5 C19 123.5(6) . .
O18B N5 C19 130.1(6) . .
O17A N5 C19 109.6(6) . .
O18A N5 O17B 85.7(7) . .
O18B N5 O17B 112.1(8) . .
O17A N5 O17B 94.9(6) . .
C19 N5 O17B 110.6(6) . .
N6B N6A O16B 128.8(12) . .
N6B N6A O15B 70.1(10) . .
O16B N6A O15B 117.4(9) . .
N6B N6A O15A 48.1(9) . .
O16B N6A O15A 126.5(9) . .
O15B N6A O15A 22.1(6) . .
N6B N6A C21 78.3(10) . .
O16B N6A C21 125.4(8) . .
O15B N6A C21 116.4(8) . .
O15A N6A C21 107.0(8) . .
N6B N6A O16A 37.0(8) . .
O16B N6A O16A 92.5(7) . .
O15B N6A O16A 91.7(8) . .
O15A N6A O16A 72.1(7) . .
C21 N6A O16A 94.3(6) . .
N6A N6B O15A 93.0(13) . .
N6A N6B O15B 71.1(10) . .
O15A N6B O15B 22.0(8) . .
N6A N6B O16A 119.6(12) . .
O15A N6B O16A 114.4(11) . .
O15B N6B O16A 126.8(9) . .
N6A N6B C21 71.0(9) . .
O15A N6B C21 124.8(10) . .
O15B N6B C21 113.2(7) . .
O16A N6B C21 119.5(8) . .
N6A N6B O16B 30.9(8) . .
O15A N6B O16B 101.6(10) . .
O15B N6B O16B 83.4(7) . .
O16A N6B O16B 89.4(7) . .
C21 N6B O16B 90.5(6) . .
C22 N7 C23 120.0(6) . .
C22 N7 C24 120.6(6) . .
C23 N7 C24 119.3(6) . .
C25 N8 C26 118.8(7) . .
C25 N8 C33 120.7(9) . .
C26 N8 C33 120.5(8) . .
C1 O1 Gd1 167.2(3) . .
C1 O2 Gd1 126.4(3) . 7_655
O3B O3A N2 61.7(8) . .
O3A O3B N2 79.5(10) . .
O4B O4A N2 69.2(7) . .
O4A O4B N2 61.4(7) . .
O5B O5A N1 77.6(11) . .
O5A O5B N1 70.0(11) . .
N1 O6A O6B 57.8(5) . .
N1 O6B O6A 56.6(5) . .
O7B O7A N4 60.9(13) . .
O7A O7B N4 93.9(15) . .
O8B O8A N4 95.8(12) . .
O8A O8B N4 56.9(10) . .
C14 O11 Gd1 136.1(3) . 6
C15 O13 Gd1 137.6(3) . .
N6B O15A N6A 38.9(7) . .
N6B O15B N6A 38.9(5) . .
N6B O16A N6A 23.4(5) . .
N6A O16B N6B 20.4(5) . .
N5 O17A O18B 41.3(4) . .
N5 O17B O18A 38.0(4) . .
O18B O18A N5 78.0(11) . .
O18B O18A O17B 116.6(11) . .
N5 O18A O17B 56.3(6) . .
O18A O18B N5 63.1(10) . .
O18A O18B O17A 104.1(11) . .
N5 O18B O17A 47.4(5) . .
C22 O19 Gd1 143.3(4) . .
C25 O20 Gd1 141.2(5) . .
C29 O21 C28 118.1(5) . .

loop_
_geom_bond_atom_site_label_1
_geom_bond_atom_site_label_2
_geom_bond_distance
_geom_bond_site_symmetry_2
Gd1 O1 2.324(3) .
Gd1 O19 2.360(4) .
Gd1 O13 2.373(3) .
Gd1 O11 2.383(3) 6_556
Gd1 O2 2.408(3) 7_655
Gd1 O20 2.412(4) .
Gd1 OW2 2.427(4) .
Gd1 OW3 2.438(4) .
C1 O1 1.251(5) .
C1 O2 1.252(5) .
C1 C2 1.504(6) .
C2 C7 1.383(6) .
C2 C3 1.386(6) .
C3 C4 1.382(6) .
C4 C5 1.396(7) .
C4 N1 1.469(6) .
C5 C6 1.395(6) .
C5 C8 1.505(6) .
C6 C7 1.388(6) .
C6 N2 1.468(6) .
C8 C9 1.390(6) .
C8 C13 1.391(6) .
C9 C10 1.384(6) .
C9 N3 1.475(6) .
C10 C11 1.380(7) .
C11 C12 1.378(7) .
C11 C14 1.515(6) .
C12 C13 1.385(6) .
C13 N4 1.468(6) .
C14 O12 1.242(6) .
C14 O11 1.268(6) .
C15 O14 1.242(6) .
C15 O13 1.259(6) .
C15 C17 1.518(6) .
C16 C17 1.372(7) .
C16 C21 1.379(7) .
C17 C18 1.375(7) .
C18 C19 1.389(6) .
C19 C20 1.383(7) .
C19 N5 1.442(7) .
C20 C21 1.381(8) .
C20 C20 1.506(9) 2_754
C21 N6A 1.505(10) .
C21 N6B 1.559(10) .
C22 O19 1.228(7) .
C22 N7 1.324(7) .
C23 N7 1.419(9) .
C24 N7 1.468(8) .
C25 O20 1.204(8) .
C25 N8 1.329(10) .
C26 N8 1.482(11) .
C27 C28 1.467(9) .
C28 O21 1.455(8) .
C29 O22 1.202(7) .
C29 O21 1.329(7) .
C29 C30 1.495(9) .
C30 C31 1.513(10) .
C31 O23 1.230(9) .
C31 C32 1.472(10) .
C33 N8 1.490(11) .
N1 O5A 1.160(9) .
N1 O5B 1.206(9) .
N1 O6A 1.280(7) .
N1 O6B 1.297(9) .
N2 O3B 1.143(9) .
N2 O4A 1.202(7) .
N2 O3A 1.277(8) .
N2 O4B 1.280(11) .
N3 O9 1.226(5) .
N3 O10 1.228(5) .
N4 O8A 1.141(8) .
N4 O7B 1.170(9) .
N4 O7A 1.336(9) .
N4 O8B 1.355(9) .
N5 O18A 1.079(8) .
N5 O18B 1.184(10) .
N5 O17A 1.321(9) .
N5 O17B 1.458(12) .
N6A N6B 0.811(10) .
N6A O16B 1.196(11) .
N6A O15B 1.223(12) .
N6A O15A 1.290(14) .
N6A O16A 1.774(12) .
N6B O15A 0.961(11) .
N6B O15B 1.215(13) .
N6B O16A 1.227(11) .
N6B O16B 1.817(11) .
O2 Gd1 2.408(3) 7_655
O3A O3B 0.815(9) .
O4A O4B 1.039(11) .
O5A O5B 0.661(9) .
O6A O6B 1.396(10) .
O7A O7B 0.571(10) .
O8A O8B 0.624(8) .
O11 Gd1 2.383(3) 6
O17A O18B 1.794(11) .
O17B O18A 1.748(13) .
O18A O18B 0.760(10) .

loop_
_geom_torsion_atom_site_label_1
_geom_torsion_atom_site_label_2
_geom_torsion_atom_site_label_3
_geom_torsion_atom_site_label_4
_geom_torsion
_geom_torsion_site_symmetry_1
_geom_torsion_site_symmetry_4
O1 C1 C2 C7 -177.9(4) . .
O2 C1 C2 C7 2.9(6) . .
O1 C1 C2 C3 2.1(6) . .
O2 C1 C2 C3 -177.1(4) . .
C7 C2 C3 C4 0.3(6) . .
C1 C2 C3 C4 -179.7(4) . .
C2 C3 C4 C5 0.6(7) . .
C2 C3 C4 N1 -179.9(4) . .
C3 C4 C5 C6 -0.5(7) . .
N1 C4 C5 C6 -180.0(4) . .
C3 C4 C5 C8 178.9(4) . .
N1 C4 C5 C8 -0.5(7) . .
C4 C5 C6 C7 -0.5(6) . .
C8 C5 C6 C7 -179.9(4) . .
C4 C5 C6 N2 -178.6(4) . .
C8 C5 C6 N2 1.9(7) . .
C3 C2 C7 C6 -1.2(6) . .
C1 C2 C7 C6 178.8(4) . .
C5 C6 C7 C2 1.4(7) . .
N2 C6 C7 C2 179.6(4) . .
C6 C5 C8 C9 -99.4(6) . .
C4 C5 C8 C9 81.2(6) . .
C6 C5 C8 C13 82.6(6) . .
C4 C5 C8 C13 -96.8(6) . .
C13 C8 C9 C10 0.7(7) . .
C5 C8 C9 C10 -177.5(4) . .
C13 C8 C9 N3 177.3(4) . .
C5 C8 C9 N3 -0.9(7) . .
C8 C9 C10 C11 0.2(8) . .
N3 C9 C10 C11 -176.5(4) . .
C9 C10 C11 C12 -0.7(7) . .
C9 C10 C11 C14 176.1(4) . .
C10 C11 C12 C13 0.3(7) . .
C14 C11 C12 C13 -176.4(4) . .
C11 C12 C13 C8 0.7(8) . .
C11 C12 C13 N4 178.0(5) . .
C9 C8 C13 C12 -1.1(7) . .
C5 C8 C13 C12 177.0(5) . .
C9 C8 C13 N4 -178.4(5) . .
C5 C8 C13 N4 -0.2(8) . .
C12 C11 C14 O12 25.4(7) . .
C10 C11 C14 O12 -151.3(5) . .
C12 C11 C14 O11 -155.4(5) . .
C10 C11 C14 O11 27.9(6) . .
C21 C16 C17 C18 0.1(9) . .
C21 C16 C17 C15 -179.6(6) . .
O14 C15 C17 C16 -175.1(5) . .
O13 C15 C17 C16 6.0(7) . .
O14 C15 C17 C18 5.2(7) . .
O13 C15 C17 C18 -173.7(4) . .
C16 C17 C18 C19 -1.1(7) . .
C15 C17 C18 C19 178.5(4) . .
C17 C18 C19 C20 0.8(8) . .
C17 C18 C19 N5 -179.6(5) . .
C18 C19 C20 C21 0.5(8) . .
N5 C19 C20 C21 -179.0(6) . .
C18 C19 C20 C20 -179.1(5) . 2_754
N5 C19 C20 C20 1.3(8) . 2_754
C17 C16 C21 C20 1.4(11) . .
C17 C16 C21 N6A -162.0(7) . .
C17 C16 C21 N6B 164.8(6) . .
C19 C20 C21 C16 -1.6(10) . .
C20 C20 C21 C16 178.0(6) 2_754 .
C19 C20 C21 N6A 162.7(6) . .
C20 C20 C21 N6A -17.7(9) 2_754 .
C19 C20 C21 N6B -163.6(6) . .
C20 C20 C21 N6B 16.1(10) 2_754 .
O22 C29 C30 C31 -58.3(10) . .
O21 C29 C30 C31 123.9(7) . .
C29 C30 C31 O23 -13.4(11) . .
C29 C30 C31 C32 168.2(7) . .
C3 C4 N1 O5A 14.0(8) . .
C5 C4 N1 O5A -166.5(6) . .
C3 C4 N1 O5B -23.8(8) . .
C5 C4 N1 O5B 155.7(6) . .
C3 C4 N1 O6A 142.2(5) . .
C5 C4 N1 O6A -38.3(7) . .
C3 C4 N1 O6B -144.6(6) . .
C5 C4 N1 O6B 34.9(7) . .
C7 C6 N2 O3B -28.3(9) . .
C5 C6 N2 O3B 150.0(7) . .
C7 C6 N2 O4A -158.4(5) . .
C5 C6 N2 O4A 19.9(7) . .
C7 C6 N2 O3A 16.2(7) . .
C5 C6 N2 O3A -165.5(5) . .
C7 C6 N2 O4B 145.9(7) . .
C5 C6 N2 O4B -35.8(8) . .
C10 C9 N3 O9 -153.0(5) . .
C8 C9 N3 O9 30.2(7) . .
C10 C9 N3 O10 27.5(7) . .
C8 C9 N3 O10 -149.3(5) . .
C12 C13 N4 O8A -163.6(7) . .
C8 C13 N4 O8A 13.9(10) . .
C12 C13 N4 O7B 18.5(10) . .
C8 C13 N4 O7B -164.0(7) . .
C12 C13 N4 O7A 44.4(8) . .
C8 C13 N4 O7A -138.1(6) . .
C12 C13 N4 O8B -134.3(6) . .
C8 C13 N4 O8B 43.2(8) . .
C20 C19 N5 O18A -156.2(8) . .
C18 C19 N5 O18A 24.3(11) . .
C20 C19 N5 O18B 155.3(9) . .
C18 C19 N5 O18B -24.2(12) . .
C20 C19 N5 O17A 46.0(8) . .
C18 C19 N5 O17A -133.5(5) . .
C20 C19 N5 O17B -57.3(8) . .
C18 C19 N5 O17B 123.1(6) . .
C16 C21 N6A N6B -83.2(11) . .
C20 C21 N6A N6B 111.8(10) . .
C16 C21 N6A O16B 147.2(9) . .
C20 C21 N6A O16B -17.8(12) . .
N6B C21 N6A O16B -129.6(15) . .
C16 C21 N6A O15B -22.6(13) . .
C20 C21 N6A O15B 172.4(8) . .
N6B C21 N6A O15B 60.6(10) . .
C16 C21 N6A O15A -44.1(11) . .
C20 C21 N6A O15A 150.9(8) . .
N6B C21 N6A O15A 39.1(9) . .
C16 C21 N6A O16A -116.7(7) . .
C20 C21 N6A O16A 78.3(7) . .
N6B C21 N6A O16A -33.5(8) . .
O16B N6A N6B O15A -107.8(15) . .
O15B N6A N6B O15A 1.9(10) . .
C21 N6A N6B O15A 125.9(9) . .
O16A N6A N6B O15A -120.4(15) . .
O16B N6A N6B O15B -109.7(14) . .
O15A N6A N6B O15B -1.9(10) . .
C21 N6A N6B O15B 124.0(6) . .
O16A N6A N6B O15B -122.3(12) . .
O16B N6A N6B O16A 13(2) . .
O15B N6A N6B O16A 122.3(12) . .
O15A N6A N6B O16A 120.4(15) . .
C21 N6A N6B O16A -113.8(11) . .
O16B N6A N6B C21 126.4(14) . .
O15B N6A N6B C21 -124.0(6) . .
O15A N6A N6B C21 -125.9(9) . .
O16A N6A N6B C21 113.8(11) . .
O15B N6A N6B O16B 109.7(14) . .
O15A N6A N6B O16B 107.8(15) . .
C21 N6A N6B O16B -126.4(14) . .
O16A N6A N6B O16B -13(2) . .
C16 C21 N6B N6A 111.9(10) . .
C20 C21 N6B N6A -84.3(11) . .
C16 C21 N6B O15A 31.7(15) . .
C20 C21 N6B O15A -164.5(12) . .
N6A C21 N6B O15A -80.2(15) . .
C16 C21 N6B O15B 53.2(10) . .
C20 C21 N6B O15B -142.9(8) . .
N6A C21 N6B O15B -58.6(10) . .
C16 C21 N6B O16A -134.2(9) . .
C20 C21 N6B O16A 29.7(12) . .
N6A C21 N6B O16A 114.0(13) . .
C16 C21 N6B O16B 136.3(6) . .
C20 C21 N6B O16B -59.9(8) . .
N6A C21 N6B O16B 24.4(8) . .
O19 C22 N7 C23 3.8(10) . .
O19 C22 N7 C24 178.6(6) . .
O20 C25 N8 C26 0.3(14) . .
O20 C25 N8 C33 178.5(10) . .
O2 C1 O1 Gd1 -104.2(13) . .
C2 C1 O1 Gd1 76.6(14) . .
O19 Gd1 O1 C1 10.5(14) . .
O13 Gd1 O1 C1 -34.7(13) . .
O11 Gd1 O1 C1 -179(100) 6_556 .
O2 Gd1 O1 C1 110.2(13) 7_655 .
O20 Gd1 O1 C1 -164.1(13) . .
OW2 Gd1 O1 C1 -105.2(13) . .
OW3 Gd1 O1 C1 40.5(13) . .
O1 C1 O2 Gd1 -2.8(6) . 7_655
C2 C1 O2 Gd1 176.4(3) . 7_655
O4A N2 O3A O3B 66.2(11) . .
O4B N2 O3A O3B 119.6(11) . .
C6 N2 O3A O3B -108.2(10) . .
O4A N2 O3B O3A -128.6(9) . .
O4B N2 O3B O3A -79.2(12) . .
C6 N2 O3B O3A 94.5(9) . .
O3B N2 O4A O4B 123.3(9) . .
O3A N2 O4A O4B 87.3(9) . .
C6 N2 O4A O4B -98.5(8) . .
O3B N2 O4B O4A -77.3(10) . .
O3A N2 O4B O4A -118.0(7) . .
C6 N2 O4B O4A 108.6(7) . .
O6A N1 O5A O5B 125.4(10) . .
O6B N1 O5A O5B 55.4(13) . .
C4 N1 O5A O5B -101.0(11) . .
O6A N1 O5B O5A -66.6(12) . .
O6B N1 O5B O5A -135.1(11) . .
C4 N1 O5B O5A 98.8(11) . .
O5A N1 O6A O6B -120.1(7) . .
O5B N1 O6A O6B -89.7(8) . .
C4 N1 O6A O6B 104.3(6) . .
O5A N1 O6B O6A 91.7(8) . .
O5B N1 O6B O6A 118.4(6) . .
C4 N1 O6B O6A -110.4(5) . .
O8A N4 O7A O7B 87.9(16) . .
O8B N4 O7A O7B 59.1(17) . .
C13 N4 O7A O7B -119.2(14) . .
O8A N4 O7B O7A -105.4(15) . .
O8B N4 O7B O7A -135.9(14) . .
C13 N4 O7B O7A 72.7(16) . .
O7B N4 O8A O8B -103.7(13) . .
O7A N4 O8A O8B -131.8(12) . .
C13 N4 O8A O8B 78.3(13) . .
O7B N4 O8B O8A 90.6(13) . .
O7A N4 O8B O8A 65.9(14) . .
C13 N4 O8B O8A -115.8(12) . .
O12 C14 O11 Gd1 45.1(7) . 6
C11 C14 O11 Gd1 -134.0(4) . 6
O14 C15 O13 Gd1 10.7(8) . .
C17 C15 O13 Gd1 -170.5(3) . .
O1 Gd1 O13 C15 46.6(4) . .
O19 Gd1 O13 C15 -110.3(5) . .
O11 Gd1 O13 C15 98.1(5) 6_556 .
O2 Gd1 O13 C15 -56.5(5) 7_655 .
O20 Gd1 O13 C15 -168.8(4) . .
OW2 Gd1 O13 C15 134.2(5) . .
OW3 Gd1 O13 C15 -29.5(4) . .
O15B N6B O15A N6A 5(3) . .
O16A N6B O15A N6A -124.6(15) . .
C21 N6B O15A N6A 68.9(12) . .
O16B N6B O15A N6A -29.9(8) . .
O16B N6A O15A N6B 112.5(16) . .
O15B N6A O15A N6B -175(3) . .
C21 N6A O15A N6B -56.1(11) . .
O16A N6A O15A N6B 33.0(10) . .
O15A N6B O15B N6A -175(3) . .
O16A N6B O15B N6A -113.3(15) . .
C21 N6B O15B N6A 58.6(9) . .
O16B N6B O15B N6A -29.1(8) . .
O16B N6A O15B N6B 124.2(14) . .
O15A N6A O15B N6B 4(2) . .
C21 N6A O15B N6B -65.1(10) . .
O16A N6A O15B N6B 30.6(8) . .
O15A N6B O16A N6A 108.9(18) . .
O15B N6B O16A N6A 87.7(15) . .
C21 N6B O16A N6A -83.8(15) . .
O16B N6B O16A N6A 6.4(11) . .
O16B N6A O16A N6B -170.2(17) . .
O15B N6A O16A N6B -52.7(13) . .
O15A N6A O16A N6B -42.4(13) . .
C21 N6A O16A N6B 64.0(13) . .
O15B N6A O16B N6B -85.6(17) . .
O15A N6A O16B N6B -61.9(15) . .
C21 N6A O16B N6B 104.7(19) . .
O16A N6A O16B N6B 7.6(13) . .
O15A N6B O16B N6A 76.2(17) . .
O15B N6B O16B N6A 63.7(15) . .
O16A N6B O16B N6A -169.0(19) . .
C21 N6B O16B N6A -49.6(15) . .
O18A N5 O17A O18B -24.2(7) . .
C19 N5 O17A O18B 133.8(8) . .
O17B N5 O17A O18B -112.3(8) . .
O18B N5 O17B O18A 29.3(7) . .
O17A N5 O17B O18A 122.7(7) . .
C19 N5 O17B O18A -124.3(7) . .
O17A N5 O18A O18B 40.7(13) . .
C19 N5 O18A O18B -114.2(11) . .
O17B N5 O18A O18B 133.9(11) . .
O18B N5 O18A O17B -133.9(11) . .
O17A N5 O18A O17B -93.1(8) . .
C19 N5 O18A O17B 111.9(9) . .
N5 O17B O18A O18B -52.1(12) . .
O17B O18A O18B N5 42.1(8) . .
N5 O18A O18B O17A -24.6(7) . .
O17B O18A O18B O17A 17.5(13) . .
O17A N5 O18B O18A -146.7(10) . .
C19 N5 O18B O18A 96.1(12) . .
O17B N5 O18B O18A -50.9(12) . .
O18A N5 O18B O17A 146.7(10) . .
C19 N5 O18B O17A -117.2(10) . .
O17B N5 O18B O17A 95.8(7) . .
N5 O17A O18B O18A 30.3(10) . .
N7 C22 O19 Gd1 -179.7(4) . .
O1 Gd1 O19 C22 -77.7(8) . .
O13 Gd1 O19 C22 -31.2(7) . .
O11 Gd1 O19 C22 117.0(7) 6_556 .
O2 Gd1 O19 C22 176.6(7) 7_655 .
O20 Gd1 O19 C22 98.6(7) . .
OW2 Gd1 O19 C22 31.8(7) . .
OW3 Gd1 O19 C22 -107.2(7) . .
N8 C25 O20 Gd1 175.6(6) . .
O1 Gd1 O20 C25 -179.8(7) . .
O19 Gd1 O20 C25 3.3(8) . .
O13 Gd1 O20 C25 63.3(8) . .
O11 Gd1 O20 C25 -164.5(8) 6_556 .
O2 Gd1 O20 C25 -83.7(8) 7_655 .
OW2 Gd1 O20 C25 118.0(8) . .
OW3 Gd1 O20 C25 -38.5(9) . .
O22 C29 O21 C28 -1.0(11) . .
C30 C29 O21 C28 176.8(6) . .
C27 C28 O21 C29 -154.5(6) . .
